data_4504060
loop_
_publ_author_name
'Childs, Scott L.'
'Hardcastle, Kenneth I.'

_publ_section_title
;
 Cocrystals of Piroxicam with Carboxylic Acids
;
_journal_issue 7
_journal_name_full 'Crystal Growth &amp; Design'
_journal_page_first 1291
_journal_paper_doi 10.1021/cg060742p
_journal_volume 7
_journal_year 2007
_chemical_formula_moiety '2[C15 H13 N3 O4 S], 0.5[C4 H4 O4]'
_chemical_formula_sum 'C32 H28 N6 O10 S2'
_chemical_formula_weight 720.72
_chemical_name_common 'piroxicam:fumaric acid cocrystal (4:1)'
_chemical_name_systematic
;

 4-Hydroxy-2-methyl-N-(2-pyridyl)-2H-1,2-benzothiazine
 -3-carboxamide-1,1-dioxide fumaric acid

;
_space_group_IT_number 2
_symmetry_cell_setting triclinic
_symmetry_space_group_name_Hall '-P 1'
_symmetry_space_group_name_H-M 'P -1'
_atom_sites_solution_hydrogens geom
_atom_sites_solution_primary direct
_atom_sites_solution_secondary difmap
_audit_creation_method SHELXL-97
_cell_angle_alpha 86.335(3)
_cell_angle_beta 89.030(2)
_cell_angle_gamma 84.809(3)
_cell_formula_units_Z 2
_cell_length_a 8.7433(12)
_cell_length_b 10.9557(15)
_cell_length_c 16.633(2)
_cell_measurement_reflns_used 6104
_cell_measurement_temperature 173(2)
_cell_measurement_theta_max 28.232
_cell_measurement_theta_min 2.172
_cell_volume 1583.4(4)
_computing_cell_refinement 'Bruker SMART'
_computing_data_collection 'Bruker SMART'
_computing_data_reduction 'Bruker SAINT'
_computing_molecular_graphics 'Bruker SHELXTL'
_computing_publication_material 'Bruker SHELXTL'
_computing_structure_refinement 'SHELXL-97 (Sheldrick, 1997)'
_computing_structure_solution 'SHELXS-97 (Sheldrick, 1990)'
_diffrn_ambient_temperature 173(2)
_diffrn_measured_fraction_theta_full 0.996
_diffrn_measured_fraction_theta_max 0.996
_diffrn_measurement_device_type 'CCD area detector'
_diffrn_measurement_method 'phi and omega scans'
_diffrn_radiation_monochromator graphite
_diffrn_radiation_source 'fine-focus sealed tube'
_diffrn_radiation_type MoK\a
_diffrn_radiation_wavelength 0.71073
_diffrn_reflns_av_R_equivalents 0.0351
_diffrn_reflns_av_sigmaI/netI 0.0383
_diffrn_reflns_limit_h_max 11
_diffrn_reflns_limit_h_min -11
_diffrn_reflns_limit_k_max 14
_diffrn_reflns_limit_k_min -14
_diffrn_reflns_limit_l_max 22
_diffrn_reflns_limit_l_min -22
_diffrn_reflns_number 23468
_diffrn_reflns_theta_full 28.33
_diffrn_reflns_theta_max 28.33
_diffrn_reflns_theta_min 1.87
_exptl_absorpt_coefficient_mu 0.239
_exptl_absorpt_correction_T_max 0.9835
_exptl_absorpt_correction_T_min 0.8582
_exptl_absorpt_correction_type multi-scan
_exptl_absorpt_process_details 'SADABS V2.10, Sheldrick 2003'
_exptl_crystal_colour yellow
_exptl_crystal_density_diffrn 1.512
_exptl_crystal_density_meas 0
_exptl_crystal_density_method 'not measured'
_exptl_crystal_description plate
_exptl_crystal_F_000 748
_exptl_crystal_size_max 0.66
_exptl_crystal_size_mid 0.31
_exptl_crystal_size_min 0.07
_refine_diff_density_max 0.603
_refine_diff_density_min -0.358
_refine_diff_density_rms 0.059
_refine_ls_extinction_method none
_refine_ls_goodness_of_fit_ref 1.031
_refine_ls_hydrogen_treatment constr
_refine_ls_matrix_type full
_refine_ls_number_parameters 470
_refine_ls_number_reflns 7870
_refine_ls_number_restraints 0
_refine_ls_restrained_S_all 1.031
_refine_ls_R_factor_all 0.0592
_refine_ls_R_factor_gt 0.0481
_refine_ls_shift/su_max 0.001
_refine_ls_shift/su_mean 0.000
_refine_ls_structure_factor_coef Fsqd
_refine_ls_weighting_details 'calc w=1/[\s^2^(Fo^2^)+(0.0550P)^2^+0.7500P] where P=(Fo^2^+2Fc^2^)/3'
_refine_ls_weighting_scheme calc
_refine_ls_wR_factor_gt 0.1138
_refine_ls_wR_factor_ref 0.1200
_reflns_number_gt 6531
_reflns_number_total 7870
_reflns_threshold_expression >2sigma(I)
_cod_data_source_file cg060742psi20061021_092419.cif
_cod_data_source_block 7
_cod_depositor_comments
;
The following automatic conversions were performed:

'_symmetry_cell_setting' value 'Triclinic' changed to 'triclinic'
according to /home/saulius/struct/CIF-dictionaries/cif_core.dic
dictionary named 'cif_core.dic' version 2.4.1 from 2010-06-29.

Automatic conversion script
Id: cif_fix_values 1715 2011-07-08 13:25:40Z adriana 
;
_cod_original_cell_volume 1583.3(4)
_cod_original_sg_symbol_H-M P-1
_cod_database_code 4504060

loop_
_symmetry_equiv_pos_as_xyz
'x, y, z'
'-x, -y, -z'

loop_
_atom_site_label
_atom_site_type_symbol
_atom_site_fract_x
_atom_site_fract_y
_atom_site_fract_z
_atom_site_U_iso_or_equiv
_atom_site_adp_type
_atom_site_occupancy
_atom_site_symmetry_multiplicity
_atom_site_calc_flag
_atom_site_refinement_flags
C1 C 0.6947(2) 0.89603(15) 0.64845(10) 0.0225(3) Uani 1 1 d .
C2 C 0.5395(2) 0.89896(15) 0.67159(10) 0.0229(3) Uani 1 1 d .
C3 C 0.4931(2) 0.80179(15) 0.73301(10) 0.0231(3) Uani 1 1 d .
C4 C 0.3550(2) 0.82173(17) 0.77494(11) 0.0274(4) Uani 1 1 d .
H4 H 0.2891 0.8941 0.7628 0.033 Uiso 1 1 calc R
C5 C 0.3132(2) 0.73578(18) 0.83470(11) 0.0315(4) Uani 1 1 d .
H5 H 0.2191 0.7504 0.8633 0.038 Uiso 1 1 calc R
C6 C 0.4070(2) 0.62935(18) 0.85294(11) 0.0322(4) Uani 1 1 d .
H6 H 0.3779 0.5722 0.8945 0.039 Uiso 1 1 calc R
C7 C 0.5434(2) 0.60601(17) 0.81063(11) 0.0285(4) Uani 1 1 d .
H7 H 0.6078 0.5327 0.8223 0.034 Uiso 1 1 calc R
C8 C 0.5841(2) 0.69200(16) 0.75083(10) 0.0242(3) Uani 1 1 d .
C9 C 0.7559(2) 0.97859(16) 0.58837(10) 0.0236(3) Uani 1 1 d .
C10 C 0.6815(2) 1.16194(16) 0.49998(10) 0.0229(3) Uani 1 1 d .
C11 C 0.5767(2) 1.26250(17) 0.48093(11) 0.0268(4) Uani 1 1 d .
H11 H 0.4786 1.2691 0.5065 0.032 Uiso 1 1 calc R
C12 C 0.6163(2) 1.35213(17) 0.42491(11) 0.0297(4) Uani 1 1 d .
H12 H 0.5453 1.4212 0.4120 0.036 Uiso 1 1 calc R
C13 C 0.7598(2) 1.34268(18) 0.38672(12) 0.0317(4) Uani 1 1 d .
H13 H 0.7878 1.4046 0.3480 0.038 Uiso 1 1 calc R
C14 C 0.8585(2) 1.24258(18) 0.40637(11) 0.0298(4) Uani 1 1 d .
H14 H 0.9567 1.2340 0.3810 0.036 Uiso 1 1 calc R
C15 C 0.8870(2) 0.85304(19) 0.75524(12) 0.0351(4) Uani 1 1 d .
H15A H 0.8128 0.8675 0.7992 0.053 Uiso 1 1 calc R
H15B H 0.9311 0.9299 0.7384 0.053 Uiso 1 1 calc R
H15C H 0.9691 0.7914 0.7738 0.053 Uiso 1 1 calc R
N1 N 0.80899(16) 0.80849(13) 0.68656(9) 0.0238(3) Uani 1 1 d .
N2 N 0.65020(18) 1.07099(14) 0.55659(9) 0.0258(3) Uani 1 1 d .
N3 N 0.81802(18) 1.15517(14) 0.46171(9) 0.0253(3) Uani 1 1 d .
O1 O 0.43530(14) 0.97799(12) 0.64396(8) 0.0283(3) Uani 1 1 d .
O2 O 0.86790(16) 0.59488(13) 0.74517(9) 0.0378(3) Uani 1 1 d .
O3 O 0.72822(15) 0.63213(12) 0.61756(8) 0.0322(3) Uani 1 1 d .
O4 O 0.89229(14) 0.97201(12) 0.56604(8) 0.0298(3) Uani 1 1 d .
S1 S 0.75753(5) 0.66886(4) 0.69646(3) 0.02574(11) Uani 1 1 d .
C1B C 0.5050(2) 0.27532(16) 0.78907(10) 0.0234(3) Uani 1 1 d .
C2B C 0.3628(2) 0.33768(16) 0.78738(11) 0.0255(4) Uani 1 1 d .
C3B C 0.2586(2) 0.33743(16) 0.85790(12) 0.0278(4) Uani 1 1 d .
C4B C 0.1025(2) 0.37769(18) 0.84994(15) 0.0390(5) Uani 1 1 d .
H4B H 0.0622 0.4060 0.7987 0.047 Uiso 1 1 calc R
C5B C 0.0075(3) 0.3758(2) 0.91759(18) 0.0510(6) Uani 1 1 d .
H5B H -0.0985 0.4023 0.9122 0.061 Uiso 1 1 calc R
C6B C 0.0645(3) 0.3359(2) 0.99244(18) 0.0542(7) Uani 1 1 d .
H6B H -0.0028 0.3346 1.0379 0.065 Uiso 1 1 calc R
C7B C 0.2191(3) 0.2978(2) 1.00200(14) 0.0422(5) Uani 1 1 d .
H7B H 0.2585 0.2712 1.0537 0.051 Uiso 1 1 calc R
C8B C 0.3152(2) 0.29923(16) 0.93478(12) 0.0290(4) Uani 1 1 d .
C9B C 0.6130(2) 0.29225(16) 0.72203(10) 0.0260(4) Uani 1 1 d .
C10B C 0.8845(2) 0.25393(16) 0.67955(10) 0.0249(4) Uani 1 1 d .
C11B C 0.8848(2) 0.33850(18) 0.61345(11) 0.0313(4) Uani 1 1 d .
H11B H 0.7998 0.3974 0.6030 0.038 Uiso 1 1 calc R
C12B C 1.0131(2) 0.33392(19) 0.56339(12) 0.0360(4) Uani 1 1 d .
H12B H 1.0170 0.3908 0.5180 0.043 Uiso 1 1 calc R
C13B C 1.1347(2) 0.2476(2) 0.57891(13) 0.0391(5) Uani 1 1 d .
H13B H 1.2208 0.2410 0.5434 0.047 Uiso 1 1 calc R
C14B C 1.1279(2) 0.1708(2) 0.64748(12) 0.0355(4) Uani 1 1 d .
H14B H 1.2132 0.1131 0.6598 0.043 Uiso 1 1 calc R
C15B C 0.5241(2) 0.06627(16) 0.85335(12) 0.0305(4) Uani 1 1 d .
H15D H 0.5703 0.0346 0.8039 0.046 Uiso 1 1 calc R
H15E H 0.4131 0.0596 0.8533 0.046 Uiso 1 1 calc R
H15F H 0.5694 0.0184 0.9002 0.046 Uiso 1 1 calc R
N1B N 0.55356(17) 0.19679(13) 0.85742(8) 0.0225(3) Uani 1 1 d .
N2B N 0.76079(18) 0.24580(14) 0.73435(9) 0.0260(3) Uani 1 1 d .
N3B N 1.00602(18) 0.17403(14) 0.69768(9) 0.0287(3) Uani 1 1 d .
O1B O 0.31019(17) 0.40697(13) 0.72328(9) 0.0347(3) Uani 1 1 d .
O2B O 0.58999(16) 0.36863(12) 0.94263(8) 0.0321(3) Uani 1 1 d .
O3B O 0.54052(18) 0.16626(13) 1.00705(8) 0.0366(3) Uani 1 1 d .
O4B O 0.56881(16) 0.34930(13) 0.65820(8) 0.0348(3) Uani 1 1 d .
S1B S 0.51395(5) 0.25862(4) 0.94323(3) 0.02549(11) Uani 1 1 d .
C1G C 1.0030(2) 0.93970(17) 0.10987(11) 0.0279(4) Uani 1 1 d .
C2G C 0.9514(2) 0.99721(17) 0.03089(11) 0.0289(4) Uani 1 1 d .
H2G H 0.8478 1.0304 0.0244 0.035 Uiso 1 1 calc R
O1G O 0.89543(15) 0.94076(13) 0.16572(8) 0.0343(3) Uani 1 1 d .
H1G H 0.9308 0.9043 0.2083 0.051 Uiso 1 1 calc R
O2G O 1.13368(16) 0.89648(16) 0.12116(9) 0.0438(4) Uani 1 1 d .
H2N H 0.556(3) 1.068(2) 0.5778(16) 0.055(8) Uiso 1 1 d .
H1OB H 0.385(4) 0.393(3) 0.6867(18) 0.068(9) Uiso 1 1 d .
H2NB H 0.779(2) 0.203(2) 0.7790(13) 0.030(5) Uiso 1 1 d .
H3N H 0.884(3) 1.092(2) 0.4777(14) 0.044(7) Uiso 1 1 d .

loop_
_atom_site_aniso_label
_atom_site_aniso_U_11
_atom_site_aniso_U_22
_atom_site_aniso_U_33
_atom_site_aniso_U_23
_atom_site_aniso_U_13
_atom_site_aniso_U_12
C1 0.0227(8) 0.0184(8) 0.0255(8) 0.0028(6) -0.0017(6) 0.0008(6)
C2 0.0244(9) 0.0198(8) 0.0242(8) -0.0004(6) -0.0005(6) -0.0004(7)
C3 0.0245(9) 0.0211(8) 0.0242(8) -0.0013(6) -0.0008(7) -0.0047(7)
C4 0.0266(9) 0.0264(9) 0.0296(9) -0.0033(7) 0.0022(7) -0.0034(7)
C5 0.0324(10) 0.0352(10) 0.0284(9) -0.0044(8) 0.0064(8) -0.0102(8)
C6 0.0432(11) 0.0289(10) 0.0261(9) 0.0015(7) 0.0016(8) -0.0141(8)
C7 0.0348(10) 0.0217(9) 0.0293(9) 0.0024(7) -0.0019(7) -0.0059(7)
C8 0.0241(9) 0.0236(9) 0.0249(8) -0.0008(7) -0.0004(7) -0.0038(7)
C9 0.0239(9) 0.0216(8) 0.0248(8) 0.0004(6) -0.0009(7) -0.0004(7)
C10 0.0214(8) 0.0227(8) 0.0243(8) 0.0007(6) -0.0022(6) -0.0023(6)
C11 0.0221(9) 0.0286(9) 0.0285(9) 0.0013(7) -0.0009(7) 0.0027(7)
C12 0.0280(9) 0.0263(9) 0.0326(9) 0.0044(7) -0.0051(7) 0.0056(7)
C13 0.0307(10) 0.0302(10) 0.0321(10) 0.0106(8) -0.0009(8) 0.0001(8)
C14 0.0271(9) 0.0318(10) 0.0286(9) 0.0081(7) 0.0032(7) 0.0004(8)
C15 0.0343(11) 0.0348(11) 0.0366(10) 0.0009(8) -0.0115(8) -0.0046(8)
N1 0.0207(7) 0.0223(7) 0.0276(7) 0.0043(6) -0.0018(6) -0.0007(6)
N2 0.0205(7) 0.0259(8) 0.0293(8) 0.0063(6) 0.0012(6) 0.0013(6)
N3 0.0232(8) 0.0238(8) 0.0271(7) 0.0050(6) 0.0007(6) 0.0024(6)
O1 0.0220(6) 0.0280(7) 0.0329(7) 0.0056(5) 0.0012(5) 0.0036(5)
O2 0.0303(7) 0.0307(7) 0.0494(9) 0.0126(6) -0.0044(6) 0.0041(6)
O3 0.0322(7) 0.0268(7) 0.0371(7) -0.0059(6) 0.0033(6) 0.0020(5)
O4 0.0213(6) 0.0310(7) 0.0346(7) 0.0089(5) 0.0036(5) 0.0023(5)
S1 0.0236(2) 0.0206(2) 0.0316(2) 0.00342(17) 0.00017(17) 0.00194(16)
C1B 0.0256(9) 0.0227(8) 0.0211(8) 0.0002(6) -0.0039(6) 0.0011(7)
C2B 0.0264(9) 0.0220(8) 0.0280(9) -0.0017(7) -0.0057(7) -0.0003(7)
C3B 0.0238(9) 0.0214(9) 0.0385(10) -0.0060(7) 0.0011(7) -0.0014(7)
C4B 0.0259(10) 0.0275(10) 0.0639(14) -0.0085(9) -0.0012(9) -0.0001(8)
C5B 0.0286(11) 0.0376(12) 0.087(2) -0.0130(12) 0.0141(12) -0.0013(9)
C6B 0.0457(14) 0.0422(13) 0.0745(18) -0.0079(12) 0.0332(13) -0.0059(11)
C7B 0.0467(13) 0.0352(11) 0.0443(12) -0.0031(9) 0.0174(10) -0.0038(9)
C8B 0.0301(10) 0.0208(9) 0.0362(10) -0.0027(7) 0.0068(8) -0.0039(7)
C9B 0.0304(9) 0.0244(9) 0.0222(8) -0.0010(7) -0.0026(7) 0.0032(7)
C10B 0.0286(9) 0.0241(9) 0.0221(8) -0.0033(7) -0.0001(7) -0.0020(7)
C11B 0.0381(11) 0.0253(9) 0.0298(9) 0.0002(7) 0.0013(8) -0.0004(8)
C12B 0.0426(12) 0.0354(11) 0.0309(10) 0.0020(8) 0.0025(8) -0.0113(9)
C13B 0.0316(11) 0.0494(13) 0.0370(11) -0.0036(9) 0.0091(8) -0.0093(9)
C14B 0.0265(10) 0.0409(11) 0.0383(11) -0.0024(9) 0.0043(8) 0.0005(8)
C15B 0.0352(10) 0.0223(9) 0.0337(10) -0.0002(7) -0.0018(8) -0.0010(8)
N1B 0.0252(7) 0.0209(7) 0.0206(7) 0.0014(5) -0.0016(5) 0.0008(6)
N2B 0.0286(8) 0.0279(8) 0.0197(7) 0.0040(6) 0.0015(6) 0.0033(6)
N3B 0.0274(8) 0.0299(8) 0.0279(8) -0.0002(6) 0.0020(6) 0.0012(6)
O1B 0.0327(8) 0.0346(8) 0.0343(7) 0.0044(6) -0.0097(6) 0.0083(6)
O2B 0.0379(8) 0.0317(7) 0.0277(7) -0.0017(5) -0.0037(6) -0.0081(6)
O3B 0.0490(9) 0.0359(8) 0.0237(6) 0.0070(6) -0.0006(6) -0.0037(6)
O4B 0.0366(8) 0.0425(8) 0.0221(6) 0.0070(6) -0.0020(5) 0.0070(6)
S1B 0.0305(2) 0.0252(2) 0.0205(2) 0.00137(16) -0.00019(16) -0.00307(17)
C1G 0.0266(9) 0.0273(9) 0.0291(9) 0.0004(7) -0.0040(7) 0.0004(7)
C2G 0.0251(9) 0.0286(9) 0.0323(9) 0.0004(7) -0.0072(7) 0.0019(7)
O1G 0.0282(7) 0.0414(8) 0.0305(7) 0.0046(6) -0.0006(5) 0.0075(6)
O2G 0.0267(7) 0.0673(11) 0.0321(7) 0.0157(7) -0.0027(6) 0.0111(7)

loop_
_atom_type_symbol
_atom_type_description
_atom_type_scat_dispersion_real
_atom_type_scat_dispersion_imag
_atom_type_scat_source
C C 0.0033 0.0016 'International Tables Vol C Tables 4.2.6.8 and 6.1.1.4'
H H 0.0000 0.0000 'International Tables Vol C Tables 4.2.6.8 and 6.1.1.4'
N N 0.0061 0.0033 'International Tables Vol C Tables 4.2.6.8 and 6.1.1.4'
O O 0.0106 0.0060 'International Tables Vol C Tables 4.2.6.8 and 6.1.1.4'
S S 0.1246 0.1234 'International Tables Vol C Tables 4.2.6.8 and 6.1.1.4'

loop_
_geom_angle_atom_site_label_1
_geom_angle_atom_site_label_2
_geom_angle_atom_site_label_3
_geom_angle
_geom_angle_site_symmetry_1
C2 C1 C9 124.70(16) .
C2 C1 N1 121.27(15) .
C9 C1 N1 114.00(15) .
O1 C2 C1 124.30(16) .
O1 C2 C3 117.75(15) .
C1 C2 C3 117.95(15) .
C4 C3 C8 118.08(16) .
C4 C3 C2 119.13(16) .
C8 C3 C2 122.78(15) .
C3 C4 C5 120.10(18) .
C3 C4 H4 120.0 .
C5 C4 H4 120.0 .
C6 C5 C4 120.88(18) .
C6 C5 H5 119.6 .
C4 C5 H5 119.6 .
C5 C6 C7 120.09(17) .
C5 C6 H6 120.0 .
C7 C6 H6 120.0 .
C6 C7 C8 118.73(17) .
C6 C7 H7 120.6 .
C8 C7 H7 120.6 .
C7 C8 C3 122.08(17) .
C7 C8 S1 120.80(14) .
C3 C8 S1 117.09(13) .
O4 C9 N2 121.04(16) .
O4 C9 C1 124.13(16) .
N2 C9 C1 114.82(15) .
N3 C10 N2 119.32(16) .
N3 C10 C11 118.41(16) .
N2 C10 C11 122.27(16) .
C12 C11 C10 119.49(17) .
C12 C11 H11 120.3 .
C10 C11 H11 120.3 .
C11 C12 C13 120.60(17) .
C11 C12 H12 119.7 .
C13 C12 H12 119.7 .
C14 C13 C12 118.20(17) .
C14 C13 H13 120.9 .
C12 C13 H13 120.9 .
N3 C14 C13 120.53(17) .
N3 C14 H14 119.7 .
C13 C14 H14 119.7 .
N1 C15 H15A 109.5 .
N1 C15 H15B 109.5 .
H15A C15 H15B 109.5 .
N1 C15 H15C 109.5 .
H15A C15 H15C 109.5 .
H15B C15 H15C 109.5 .
C1 N1 C15 114.99(14) .
C1 N1 S1 113.72(11) .
C15 N1 S1 117.09(12) .
C10 N2 C9 125.73(16) .
C10 N2 H2N 121.1(17) .
C9 N2 H2N 113.2(17) .
C10 N3 C14 122.76(16) .
C10 N3 H3N 115.7(16) .
C14 N3 H3N 121.3(16) .
O2 S1 O3 118.56(9) .
O2 S1 N1 108.69(8) .
O3 S1 N1 107.45(8) .
O2 S1 C8 109.56(9) .
O3 S1 C8 110.12(8) .
N1 S1 C8 100.97(8) .
C2B C1B N1B 120.86(16) .
C2B C1B C9B 120.26(16) .
N1B C1B C9B 118.83(15) .
O1B C2B C1B 122.71(17) .
O1B C2B C3B 115.08(16) .
C1B C2B C3B 122.16(16) .
C4B C3B C8B 118.84(18) .
C4B C3B C2B 120.86(19) .
C8B C3B C2B 120.28(16) .
C5B C4B C3B 119.3(2) .
C5B C4B H4B 120.3 .
C3B C4B H4B 120.3 .
C6B C5B C4B 121.0(2) .
C6B C5B H5B 119.5 .
C4B C5B H5B 119.5 .
C5B C6B C7B 120.6(2) .
C5B C6B H6B 119.7 .
C7B C6B H6B 119.7 .
C6B C7B C8B 118.9(2) .
C6B C7B H7B 120.6 .
C8B C7B H7B 120.6 .
C7B C8B C3B 121.27(19) .
C7B C8B S1B 121.23(17) .
C3B C8B S1B 117.45(14) .
O4B C9B N2B 123.17(17) .
O4B C9B C1B 120.11(16) .
N2B C9B C1B 116.70(15) .
N3B C10B C11B 122.11(17) .
N3B C10B N2B 113.80(15) .
C11B C10B N2B 124.07(17) .
C12B C11B C10B 117.82(18) .
C12B C11B H11B 121.1 .
C10B C11B H11B 121.1 .
C13B C12B C11B 120.42(19) .
C13B C12B H12B 119.8 .
C11B C12B H12B 119.8 .
C12B C13B C14B 118.01(19) .
C12B C13B H13B 121.0 .
C14B C13B H13B 121.0 .
N3B C14B C13B 122.89(19) .
N3B C14B H14B 118.6 .
C13B C14B H14B 118.6 .
N1B C15B H15D 109.5 .
N1B C15B H15E 109.5 .
H15D C15B H15E 109.5 .
N1B C15B H15F 109.5 .
H15D C15B H15F 109.5 .
H15E C15B H15F 109.5 .
C1B N1B C15B 115.28(14) .
C1B N1B S1B 113.17(11) .
C15B N1B S1B 116.60(12) .
C9B N2B C10B 126.59(15) .
C9B N2B H2NB 116.3(14) .
C10B N2B H2NB 117.0(14) .
C10B N3B C14B 118.57(17) .
C2B O1B H1OB 102.4(19) .
O3B S1B O2B 119.97(9) .
O3B S1B N1B 108.69(8) .
O2B S1B N1B 107.44(8) .
O3B S1B C8B 109.24(9) .
O2B S1B C8B 108.39(8) .
N1B S1B C8B 101.52(8) .
O2G C1G O1G 123.60(17) .
O2G C1G C2G 122.28(17) .
O1G C1G C2G 114.12(16) .
C2G C2G C1G 120.4(2) 2_775
C2G C2G H2G 119.8 2_775
C1G C2G H2G 119.8 .
C1G O1G H1G 109.5 .

loop_
_geom_bond_atom_site_label_1
_geom_bond_atom_site_label_2
_geom_bond_distance
_geom_bond_site_symmetry_2
C1 C2 1.402(2) .
C1 C9 1.434(2) .
C1 N1 1.446(2) .
C2 O1 1.270(2) .
C2 C3 1.506(2) .
C3 C4 1.391(2) .
C3 C8 1.399(2) .
C4 C5 1.392(3) .
C4 H4 0.9500 .
C5 C6 1.383(3) .
C5 H5 0.9500 .
C6 C7 1.387(3) .
C6 H6 0.9500 .
C7 C8 1.390(2) .
C7 H7 0.9500 .
C8 S1 1.7589(18) .
C9 O4 1.240(2) .
C9 N2 1.392(2) .
C10 N3 1.342(2) .
C10 N2 1.369(2) .
C10 C11 1.391(2) .
C11 C12 1.373(3) .
C11 H11 0.9500 .
C12 C13 1.395(3) .
C12 H12 0.9500 .
C13 C14 1.359(3) .
C13 H13 0.9500 .
C14 N3 1.352(2) .
C14 H14 0.9500 .
C15 N1 1.472(2) .
C15 H15A 0.9800 .
C15 H15B 0.9800 .
C15 H15C 0.9800 .
N1 S1 1.6308(15) .
N2 H2N 0.89(3) .
N3 H3N 0.89(3) .
O2 S1 1.4301(14) .
O3 S1 1.4309(14) .
C1B C2B 1.363(2) .
C1B N1B 1.428(2) .
C1B C9B 1.463(2) .
C2B O1B 1.332(2) .
C2B C3B 1.473(3) .
C3B C4B 1.401(3) .
C3B C8B 1.404(3) .
C4B C5B 1.388(3) .
C4B H4B 0.9500 .
C5B C6B 1.379(4) .
C5B H5B 0.9500 .
C6B C7B 1.387(3) .
C6B H6B 0.9500 .
C7B C8B 1.387(3) .
C7B H7B 0.9500 .
C8B S1B 1.760(2) .
C9B O4B 1.246(2) .
C9B N2B 1.359(2) .
C10B N3B 1.340(2) .
C10B C11B 1.392(3) .
C10B N2B 1.408(2) .
C11B C12B 1.385(3) .
C11B H11B 0.9500 .
C12B C13B 1.374(3) .
C12B H12B 0.9500 .
C13B C14B 1.377(3) .
C13B H13B 0.9500 .
C14B N3B 1.342(2) .
C14B H14B 0.9500 .
C15B N1B 1.482(2) .
C15B H15D 0.9800 .
C15B H15E 0.9800 .
C15B H15F 0.9800 .
N1B S1B 1.6372(15) .
N2B H2NB 0.86(2) .
O1B H1OB 0.90(3) .
O2B S1B 1.4275(14) .
O3B S1B 1.4259(14) .
C1G O2G 1.210(2) .
C1G O1G 1.310(2) .
C1G C2G 1.480(3) .
C2G C2G 1.325(4) 2_775
C2G H2G 0.9500 .
O1G H1G 0.8400 .

loop_
_geom_hbond_atom_site_label_D
_geom_hbond_atom_site_label_H
_geom_hbond_atom_site_label_A
_geom_hbond_distance_DH
_geom_hbond_distance_HA
_geom_hbond_distance_DA
_geom_hbond_angle_DHA
_geom_hbond_site_symmetry_A
N2 H2N O1 0.89(3) 1.82(3) 2.597(2) 145(2) .
O1B H1OB O4B 0.90(3) 1.70(3) 2.536(2) 154(3) .
N2B H2NB N1B 0.86(2) 2.35(2) 2.770(2) 110.5(17) .
N3 H3N O4 0.89(3) 1.90(2) 2.611(2) 135(2) .
O1G H1G N3B 0.84 1.81 2.644(2) 176.2 2_766
N2B H2NB O2G 0.86(2) 2.05(2) 2.897(2) 169(2) 2_766
N3 H3N O4 0.89(3) 2.15(2) 2.824(2) 132(2) 2_776

loop_
_geom_torsion_atom_site_label_1
_geom_torsion_atom_site_label_2
_geom_torsion_atom_site_label_3
_geom_torsion_atom_site_label_4
_geom_torsion
_geom_torsion_site_symmetry_4
C9 C1 C2 O1 -2.5(3) .
N1 C1 C2 O1 175.63(16) .
C9 C1 C2 C3 177.23(16) .
N1 C1 C2 C3 -4.6(2) .
O1 C2 C3 C4 -19.5(2) .
C1 C2 C3 C4 160.78(16) .
O1 C2 C3 C8 161.43(16) .
C1 C2 C3 C8 -18.3(2) .
C8 C3 C4 C5 2.2(3) .
C2 C3 C4 C5 -176.93(16) .
C3 C4 C5 C6 -0.5(3) .
C4 C5 C6 C7 -1.1(3) .
C5 C6 C7 C8 0.8(3) .
C6 C7 C8 C3 1.0(3) .
C6 C7 C8 S1 178.77(14) .
C4 C3 C8 C7 -2.5(3) .
C2 C3 C8 C7 176.60(16) .
C4 C3 C8 S1 179.63(13) .
C2 C3 C8 S1 -1.2(2) .
C2 C1 C9 O4 -176.92(17) .
N1 C1 C9 O4 4.8(3) .
C2 C1 C9 N2 4.2(3) .
N1 C1 C9 N2 -174.06(14) .
N3 C10 C11 C12 -1.0(3) .
N2 C10 C11 C12 178.51(17) .
C10 C11 C12 C13 0.4(3) .
C11 C12 C13 C14 0.2(3) .
C12 C13 C14 N3 -0.3(3) .
C2 C1 N1 C15 -93.0(2) .
C9 C1 N1 C15 85.36(19) .
C2 C1 N1 S1 45.9(2) .
C9 C1 N1 S1 -135.74(13) .
N3 C10 N2 C9 10.4(3) .
C11 C10 N2 C9 -169.05(17) .
O4 C9 N2 C10 -0.3(3) .
C1 C9 N2 C10 178.57(16) .
N2 C10 N3 C14 -178.58(17) .
C11 C10 N3 C14 0.9(3) .
C13 C14 N3 C10 -0.3(3) .
C1 N1 S1 O2 -171.40(12) .
C15 N1 S1 O2 -33.41(16) .
C1 N1 S1 O3 59.15(13) .
C15 N1 S1 O3 -162.86(13) .
C1 N1 S1 C8 -56.20(13) .
C15 N1 S1 C8 81.78(14) .
C7 C8 S1 O2 -27.93(18) .
C3 C8 S1 O2 149.94(14) .
C7 C8 S1 O3 104.18(16) .
C3 C8 S1 O3 -77.95(15) .
C7 C8 S1 N1 -142.47(15) .
C3 C8 S1 N1 35.40(15) .
N1B C1B C2B O1B -176.56(16) .
C9B C1B C2B O1B 6.2(3) .
N1B C1B C2B C3B 6.1(3) .
C9B C1B C2B C3B -171.10(16) .
O1B C2B C3B C4B 17.2(3) .
C1B C2B C3B C4B -165.31(18) .
O1B C2B C3B C8B -161.35(16) .
C1B C2B C3B C8B 16.1(3) .
C8B C3B C4B C5B -1.7(3) .
C2B C3B C4B C5B 179.75(18) .
C3B C4B C5B C6B 0.6(3) .
C4B C5B C6B C7B 0.6(4) .
C5B C6B C7B C8B -0.7(4) .
C6B C7B C8B C3B -0.5(3) .
C6B C7B C8B S1B 177.14(17) .
C4B C3B C8B C7B 1.7(3) .
C2B C3B C8B C7B -179.77(18) .
C4B C3B C8B S1B -176.05(14) .
C2B C3B C8B S1B 2.5(2) .
C2B C1B C9B O4B -10.5(3) .
N1B C1B C9B O4B 172.22(16) .
C2B C1B C9B N2B 167.98(16) .
N1B C1B C9B N2B -9.3(2) .
N3B C10B C11B C12B 3.4(3) .
N2B C10B C11B C12B -178.38(17) .
C10B C11B C12B C13B 0.5(3) .
C11B C12B C13B C14B -3.2(3) .
C12B C13B C14B N3B 2.5(3) .
C2B C1B N1B C15B 92.4(2) .
C9B C1B N1B C15B -90.30(19) .
C2B C1B N1B S1B -45.4(2) .
C9B C1B N1B S1B 131.91(14) .
O4B C9B N2B C10B 0.2(3) .
C1B C9B N2B C10B -178.26(16) .
N3B C10B N2B C9B -163.11(17) .
C11B C10B N2B C9B 18.5(3) .
C11B C10B N3B C14B -4.2(3) .
N2B C10B N3B C14B 177.39(17) .
C13B C14B N3B C10B 1.2(3) .
C1B N1B S1B O3B 169.40(12) .
C15B N1B S1B O3B 32.19(15) .
C1B N1B S1B O2B -59.37(14) .
C15B N1B S1B O2B 163.42(13) .
C1B N1B S1B C8B 54.31(14) .
C15B N1B S1B C8B -82.90(14) .
C7B C8B S1B O3B 33.11(19) .
C3B C8B S1B O3B -149.19(14) .
C7B C8B S1B O2B -99.24(17) .
C3B C8B S1B O2B 78.46(16) .
C7B C8B S1B N1B 147.79(16) .
C3B C8B S1B N1B -34.51(16) .
O2G C1G C2G C2G 0.2(4) 2_775
O1G C1G C2G C2G 179.8(2) 2_775
